data_4504433
loop_
_publ_author_name
'Garc\'ia-Ter\'an, Juan P.'
'Castillo, Oscar'
'Luque, Antonio'
'Garc\'ia-Couceiro, Urko'
'Beobide, Garikoitz'
'Rom\'an, Pascual'

_publ_contact_author
;
 Oscar Castillo. Departamento de Quimica Inorganica. Facultad de Ciencia
 y Tecnologia. Universidad del Pais Vasco,  Apdo. 644, E-48080 
 Bilbao, Spain
;
_publ_section_title
;
 Molecular Recognition of Protonated Cytosine Ribbons by Metal--Oxalato
 Frameworks
;
_journal_issue 12
_journal_name_full 'Crystal Growth &amp; Design'
_journal_page_first 2594
_journal_paper_doi 10.1021/cg0705916
_journal_volume 7
_journal_year 2007
_chemical_compound_source 'synthesis as described'
_chemical_formula_moiety 'C4 H4 Mn O10, 2 (C4 H6 N3 O)'
_chemical_formula_structural 'C4 H4 Mn O10, 2 (C4 H6 N3 O)'
_chemical_formula_sum 'C12 H16 Mn N6 O12'
_chemical_formula_weight 491.25
_chemical_name_systematic
;
cytosinium diaquabis(oxalato)manganate(II)
;
_space_group_IT_number 14
_symmetry_cell_setting monoclinic
_symmetry_Int_Tables_number 14
_symmetry_space_group_name_Hall '-P 2ybc'
_symmetry_space_group_name_H-M 'P 1 21/c 1'
_atom_sites_solution_hydrogens difmap
_atom_sites_solution_primary direct
_atom_sites_solution_secondary difmap
_audit_creation_method SHELXL
_cell_angle_alpha 90.00
_cell_angle_beta 107.49(4)
_cell_angle_gamma 90.00
_cell_formula_units_Z 2
_cell_length_a 9.478(3)
_cell_length_b 7.021(2)
_cell_length_c 13.893(4)
_cell_measurement_reflns_used 8603
_cell_measurement_temperature 293(2)
_cell_measurement_theta_max 29.96
_cell_measurement_theta_min 3.07
_cell_volume 881.8(5)
_computing_cell_refinement 'CrysAlis CCD (Oxford Diffraction, 2003)'
_computing_data_collection 'CrysAlis CCD (Oxford Diffraction, 2003)'
_computing_data_reduction 'CrysAlis RED (Oxford Diffraction, 2003)'
_computing_molecular_graphics 'Ortep-3 (Farrugia, 1997)'
_computing_publication_material 'WinGX (Farrugia, 1999)'
_computing_structure_refinement 'SHELXL-97 (Sheldrick, 1997)'
_computing_structure_solution 'Sir92 (Altamore et al., 1993)'
_diffrn_ambient_temperature 293(2)
_diffrn_measured_fraction_theta_full 0.997
_diffrn_measured_fraction_theta_max 0.997
_diffrn_measurement_device_type Xcalibur
_diffrn_measurement_method \w
_diffrn_radiation_monochromator graphite
_diffrn_radiation_source 'fine-focus sealed tube'
_diffrn_radiation_type MoK\a
_diffrn_radiation_wavelength 0.71073
_diffrn_reflns_av_R_equivalents 0.0573
_diffrn_reflns_av_sigmaI/netI 0.1043
_diffrn_reflns_limit_h_max 13
_diffrn_reflns_limit_h_min -13
_diffrn_reflns_limit_k_max 9
_diffrn_reflns_limit_k_min -9
_diffrn_reflns_limit_l_max 19
_diffrn_reflns_limit_l_min -19
_diffrn_reflns_number 8603
_diffrn_reflns_theta_full 29.96
_diffrn_reflns_theta_max 29.96
_diffrn_reflns_theta_min 3.07
_diffrn_standards_decay_% 0
_diffrn_standards_interval_count 0
_diffrn_standards_interval_time 0
_diffrn_standards_number 0
_exptl_absorpt_coefficient_mu 0.840
_exptl_absorpt_correction_T_max 0.971
_exptl_absorpt_correction_T_min 0.927
_exptl_absorpt_correction_type numerical
_exptl_absorpt_process_details
;
CrysAlis RED, Oxford Diffraction Ltd.,
Version 1.170.32 (release 06.06.2003 CrysAlis170 VC++)
(compiled Jun  6 2003,13:53:32)
Analytical numeric absorption correction using a multifaceted crystal
model based on expressions derived by R.C. Clark & J.S. Reid.
;
_exptl_crystal_colour colourless
_exptl_crystal_density_diffrn 1.850
_exptl_crystal_density_meas 1.84(1)
_exptl_crystal_density_method flotation
_exptl_crystal_description prismatic
_exptl_crystal_F_000 502
_exptl_crystal_size_max 0.12
_exptl_crystal_size_mid 0.08
_exptl_crystal_size_min 0.06
_refine_diff_density_max 0.873
_refine_diff_density_min -0.301
_refine_diff_density_rms 0.094
_refine_ls_extinction_method none
_refine_ls_goodness_of_fit_ref 0.921
_refine_ls_hydrogen_treatment constr
_refine_ls_matrix_type full
_refine_ls_number_parameters 142
_refine_ls_number_reflns 2555
_refine_ls_number_restraints 0
_refine_ls_restrained_S_all 0.921
_refine_ls_R_factor_all 0.0881
_refine_ls_R_factor_gt 0.0473
_refine_ls_shift/su_max 0.000
_refine_ls_shift/su_mean 0.000
_refine_ls_structure_factor_coef Fsqd
_refine_ls_weighting_details 'calc w=1/[\s^2^(Fo^2^)+(0.0645P)^2^] where P=(Fo^2^+2Fc^2^)/3'
_refine_ls_weighting_scheme calc
_refine_ls_wR_factor_gt 0.1222
_refine_ls_wR_factor_ref 0.1268
_reflns_number_gt 1370
_reflns_number_total 2555
_reflns_threshold_expression >2sigma(I)
_cod_data_source_file cg0705916.cif
_cod_data_source_block compound1
_cod_original_sg_symbol_H-M 'P 21/c'
_cod_database_code 4504433

loop_
_symmetry_equiv_pos_as_xyz
'x, y, z'
'-x, y+1/2, -z+1/2'
'-x, -y, -z'
'x, -y-1/2, z-1/2'

loop_
_atom_site_label
_atom_site_type_symbol
_atom_site_fract_x
_atom_site_fract_y
_atom_site_fract_z
_atom_site_U_iso_or_equiv
_atom_site_adp_type
_atom_site_occupancy
_atom_site_symmetry_multiplicity
_atom_site_calc_flag
_atom_site_refinement_flags
Mn1 Mn 0.0000 1.0000 1.0000 0.0232(2) Uani 1 2 d S
O11 O -0.0931(2) 0.8087(3) 0.87464(15) 0.0250(5) Uani 1 1 d .
O12 O 0.1659(2) 0.7843(3) 1.02353(15) 0.0261(5) Uani 1 1 d .
O13 O 0.2082(2) 0.4978(3) 0.96760(16) 0.0306(5) Uani 1 1 d .
O14 O -0.0337(2) 0.5456(3) 0.80237(16) 0.0312(6) Uani 1 1 d .
C11 C -0.0111(3) 0.6659(4) 0.8712(2) 0.0218(6) Uani 1 1 d .
C12 C 0.1331(3) 0.6470(4) 0.9619(2) 0.0201(6) Uani 1 1 d .
O1W O 0.1094(2) 1.1502(3) 0.89960(16) 0.0292(5) Uani 1 1 d .
H11W H 0.1186 1.2715 0.9053 0.044 Uiso 1 1 d .
H12W H 0.0980 1.1046 0.8374 0.044 Uiso 1 1 d .
N1 N 0.3070(3) 0.5169(3) 0.77295(18) 0.0242(6) Uani 1 1 d .
H1 H 0.2478 0.4352 0.7354 0.029 Uiso 1 1 calc R
C2 C 0.4312(3) 0.4526(4) 0.8431(2) 0.0239(7) Uani 1 1 d .
O2 O 0.4575(3) 0.2816(3) 0.85987(18) 0.0372(6) Uani 1 1 d .
N3 N 0.5263(3) 0.5928(3) 0.89438(19) 0.0225(6) Uani 1 1 d .
H3 H 0.6085 0.5577 0.9368 0.027 Uiso 1 1 calc R
N4 N 0.5990(3) 0.9036(3) 0.9356(2) 0.0281(6) Uani 1 1 d .
H4A H 0.6801 0.8623 0.9770 0.034 Uiso 1 1 calc R
H4B H 0.5828 1.0241 0.9286 0.034 Uiso 1 1 calc R
C4 C 0.4990(3) 0.7815(4) 0.8825(2) 0.0206(6) Uani 1 1 d .
C5 C 0.3639(3) 0.8416(4) 0.8132(2) 0.0226(7) Uani 1 1 d .
H5 H 0.3389 0.9699 0.8049 0.027 Uiso 1 1 calc R
C6 C 0.2726(3) 0.7061(4) 0.7596(2) 0.0257(7) Uani 1 1 d .
H6 H 0.1842 0.7422 0.7125 0.031 Uiso 1 1 calc R

loop_
_atom_site_aniso_label
_atom_site_aniso_U_11
_atom_site_aniso_U_22
_atom_site_aniso_U_33
_atom_site_aniso_U_23
_atom_site_aniso_U_13
_atom_site_aniso_U_12
Mn1 0.0250(4) 0.0190(3) 0.0226(3) -0.0036(3) 0.0027(3) 0.0040(3)
O11 0.0211(11) 0.0224(11) 0.0246(11) -0.0010(9) -0.0033(9) 0.0060(9)
O12 0.0242(11) 0.0233(11) 0.0237(11) -0.0062(9) -0.0034(9) 0.0046(9)
O13 0.0279(11) 0.0222(11) 0.0333(12) -0.0036(10) -0.0036(9) 0.0094(10)
O14 0.0352(13) 0.0263(12) 0.0253(12) -0.0107(9) -0.0013(10) -0.0002(9)
C11 0.0223(15) 0.0201(16) 0.0206(15) 0.0020(12) 0.0028(12) 0.0003(12)
C12 0.0202(15) 0.0199(15) 0.0180(14) 0.0020(12) 0.0024(12) 0.0008(12)
O1W 0.0394(13) 0.0189(11) 0.0283(12) -0.0041(9) 0.0089(10) -0.0028(9)
N1 0.0246(13) 0.0219(13) 0.0217(13) -0.0031(11) 0.0006(11) -0.0056(11)
C2 0.0244(16) 0.0228(16) 0.0252(16) -0.0011(12) 0.0085(14) -0.0002(12)
O2 0.0392(14) 0.0195(12) 0.0490(15) 0.0033(10) 0.0070(12) 0.0029(10)
N3 0.0179(13) 0.0210(13) 0.0244(14) 0.0002(11) -0.0003(11) -0.0005(10)
N4 0.0264(14) 0.0202(13) 0.0329(15) -0.0041(11) 0.0016(12) -0.0042(11)
C4 0.0239(16) 0.0205(15) 0.0190(14) 0.0015(12) 0.0091(12) 0.0022(12)
C5 0.0220(16) 0.0186(15) 0.0252(16) 0.0002(13) 0.0037(13) 0.0014(12)
C6 0.0233(16) 0.0314(17) 0.0202(15) 0.0052(13) 0.0032(13) 0.0073(13)

loop_
_geom_angle_atom_site_label_1
_geom_angle_atom_site_label_2
_geom_angle_atom_site_label_3
_geom_angle
_geom_angle_site_symmetry_1
_geom_angle_site_symmetry_3
O12 Mn1 O12 180.0 3_577 .
O12 Mn1 O11 77.68(8) 3_577 3_577
O12 Mn1 O11 102.32(8) . 3_577
O12 Mn1 O11 102.32(8) 3_577 .
O12 Mn1 O11 77.68(8) . .
O11 Mn1 O11 180.0 3_577 .
O12 Mn1 O1W 88.39(8) 3_577 3_577
O12 Mn1 O1W 91.61(8) . 3_577
O11 Mn1 O1W 86.79(8) 3_577 3_577
O11 Mn1 O1W 93.21(8) . 3_577
O12 Mn1 O1W 91.61(8) 3_577 .
O12 Mn1 O1W 88.39(8) . .
O11 Mn1 O1W 93.21(8) 3_577 .
O11 Mn1 O1W 86.79(8) . .
O1W Mn1 O1W 180.0 3_577 .
C11 O11 Mn1 114.30(17) . .
C12 O12 Mn1 114.63(17) . .
O14 C11 O11 126.5(3) . .
O14 C11 C12 118.0(3) . .
O11 C11 C12 115.5(2) . .
O13 C12 O12 125.0(3) . .
O13 C12 C11 117.7(2) . .
O12 C12 C11 117.3(2) . .
Mn1 O1W H11W 117.6 . .
Mn1 O1W H12W 119.2 . .
H11W O1W H12W 115.0 . .
C2 N1 C6 122.6(3) . .
C2 N1 H1 118.7 . .
C6 N1 H1 118.7 . .
O2 C2 N1 122.7(3) . .
O2 C2 N3 122.2(3) . .
N1 C2 N3 115.1(3) . .
C4 N3 C2 124.4(3) . .
C4 N3 H3 117.8 . .
C2 N3 H3 117.8 . .
C4 N4 H4A 120.0 . .
C4 N4 H4B 120.0 . .
H4A N4 H4B 120.0 . .
N4 C4 N3 119.2(3) . .
N4 C4 C5 122.3(3) . .
N3 C4 C5 118.5(3) . .
C6 C5 C4 117.6(3) . .
C6 C5 H5 121.2 . .
C4 C5 H5 121.2 . .
C5 C6 N1 121.6(3) . .
C5 C6 H6 119.2 . .
N1 C6 H6 119.2 . .

loop_
_geom_bond_atom_site_label_1
_geom_bond_atom_site_label_2
_geom_bond_distance
_geom_bond_site_symmetry_2
Mn1 O12 2.137(2) 3_577
Mn1 O12 2.137(2) .
Mn1 O11 2.166(2) 3_577
Mn1 O11 2.166(2) .
Mn1 O1W 2.237(2) 3_577
Mn1 O1W 2.237(2) .
O11 C11 1.278(3) .
O12 C12 1.265(3) .
O13 C12 1.255(3) .
O14 C11 1.245(3) .
C11 C12 1.561(4) .
O1W H11W 0.8573 .
O1W H12W 0.8971 .
N1 C2 1.360(4) .
N1 C6 1.367(4) .
N1 H1 0.8600 .
C2 O2 1.234(4) .
C2 N3 1.380(4) .
N3 C4 1.350(4) .
N3 H3 0.8600 .
N4 C4 1.326(4) .
N4 H4A 0.8600 .
N4 H4B 0.8600 .
C4 C5 1.415(4) .
C5 C6 1.349(4) .
C5 H5 0.9300 .
C6 H6 0.9300 .

loop_
_geom_hbond_atom_site_label_D
_geom_hbond_atom_site_label_H
_geom_hbond_atom_site_label_A
_geom_hbond_distance_DH
_geom_hbond_distance_HA
_geom_hbond_distance_DA
_geom_hbond_angle_DHA
_geom_hbond_site_symmetry_A
O1W H11W O13 0.86 1.88 2.682(3) 154.0 1_565
O1W H12W O14 0.90 1.90 2.778(3) 166.4 2_556
N1 H1 O11 0.86 1.98 2.820(3) 164.4 2_546
N3 H3 O13 0.86 1.88 2.742(3) 175.2 3_667
N4 H4A O1W 0.86 2.21 3.036(4) 161.9 3_677
N4 H4B O2 0.86 2.22 3.017(3) 154.9 1_565
